data_7714033
loop_
_publ_author_name
'Videa, Hellen'
'Mart&#xed;nez-Mart&#xed;nez, Antonio J'

_publ_section_title
;
 Revealing unbound &#x3b2;-diketiminate anions: structural dynamics from
 caesium complexes.
;
_journal_issue 37
_journal_name_full 'Dalton transactions (Cambridge, England : 2003)'
_journal_page_first 13058
_journal_page_last 13062
_journal_paper_doi 10.1039/d3dt01592k
_journal_volume 52
_journal_year 2023
_chemical_formula_moiety 'C18 H36 Cs N2 O6, C29 H41 N2'
_chemical_formula_sum 'C47 H77 Cs N4 O6'
_chemical_formula_weight 927.03
_space_group_crystal_system monoclinic
_space_group_IT_number 14
_space_group_name_Hall '-P 2yn'
_space_group_name_H-M_alt 'P 1 21/n 1'
_atom_sites_solution_hydrogens geom
_atom_sites_solution_primary dual
_audit_creation_date 2023-02-10
_audit_creation_method
;
Olex2 1.5
(compiled 2022.04.07 svn.rca3783a0 for OlexSys, GUI svn.r6498)
;
_audit_update_record
;
2023-04-17 deposited with the CCDC.	2023-06-15 downloaded from the CCDC.
;
_cell_angle_alpha 90
_cell_angle_beta 95.5900(10)
_cell_angle_gamma 90
_cell_formula_units_Z 4
_cell_length_a 16.4068(6)
_cell_length_b 15.8513(5)
_cell_length_c 19.0928(8)
_cell_measurement_reflns_used 9924
_cell_measurement_temperature 150.00
_cell_measurement_theta_max 29.474
_cell_measurement_theta_min 2.498
_cell_volume 4941.8(3)
_computing_cell_refinement 'SAINT V8.40B (?, 2016)'
_computing_data_collection 'Bruker Apex3, 2020'
_computing_data_reduction 'SAINT V8.40B (?, 2016)'
_computing_molecular_graphics 'Olex2 1.5 (Dolomanov et al., 2009)'
_computing_publication_material 'Olex2 1.5 (Dolomanov et al., 2009)'
_computing_structure_refinement 'SHELXL 2018/3 (Sheldrick, 2015)'
_computing_structure_solution 'SHELXT  (Sheldrick, 2015)'
_diffrn_ambient_temperature 150.00
_diffrn_measured_fraction_theta_full 0.999
_diffrn_measured_fraction_theta_max 0.999
_diffrn_measurement_device 'Bruker D8 Quest'
_diffrn_measurement_device_type 'Bruker APEX-II CCD'
_diffrn_measurement_method '\f and \w scans'
_diffrn_radiation_type MoK\a
_diffrn_radiation_wavelength 0.71073
_diffrn_reflns_av_R_equivalents 0.0599
_diffrn_reflns_av_unetI/netI 0.0163
_diffrn_reflns_Laue_measured_fraction_full 0.999
_diffrn_reflns_Laue_measured_fraction_max 0.999
_diffrn_reflns_limit_h_max 22
_diffrn_reflns_limit_h_min -22
_diffrn_reflns_limit_k_max 22
_diffrn_reflns_limit_k_min -22
_diffrn_reflns_limit_l_max 26
_diffrn_reflns_limit_l_min -26
_diffrn_reflns_number 483098
_diffrn_reflns_point_group_measured_fraction_full 0.999
_diffrn_reflns_point_group_measured_fraction_max 0.999
_diffrn_reflns_theta_full 25.242
_diffrn_reflns_theta_max 29.628
_diffrn_reflns_theta_min 2.495
_diffrn_source_current 1.0
_diffrn_source_power 0.05
_diffrn_source_voltage 50.0
_diffrn_standards_number 0
_exptl_absorpt_coefficient_mu 0.797
_exptl_absorpt_correction_T_max 0.1402
_exptl_absorpt_correction_T_min 0.1073
_exptl_absorpt_correction_type multi-scan
_exptl_absorpt_process_details
;
SADABS-2016/2 (Bruker,2016/2) was used for absorption correction.
wR2(int) was 0.1263 before and 0.0622 after correction.
The Ratio of minimum to maximum transmission is 0.7653.
The \l/2 correction factor is Not present.
;
_exptl_crystal_colour yellow
_exptl_crystal_colour_primary yellow
_exptl_crystal_density_diffrn 1.246
_exptl_crystal_description plate
_exptl_crystal_F_000 1960
_exptl_crystal_size_max 0.18
_exptl_crystal_size_mid 0.16
_exptl_crystal_size_min 0.08
_refine_diff_density_max 0.599
_refine_diff_density_min -0.897
_refine_diff_density_rms 0.057
_refine_ls_extinction_method none
_refine_ls_goodness_of_fit_ref 1.166
_refine_ls_hydrogen_treatment constr
_refine_ls_matrix_type full
_refine_ls_number_parameters 542
_refine_ls_number_reflns 13922
_refine_ls_number_restraints 68
_refine_ls_restrained_S_all 1.210
_refine_ls_R_factor_all 0.0405
_refine_ls_R_factor_gt 0.0344
_refine_ls_shift/su_max 0.002
_refine_ls_shift/su_mean 0.000
_refine_ls_structure_factor_coef Fsqd
_refine_ls_weighting_details 'w=1/[\s^2^(Fo^2^)+(0.0238P)^2^+3.4140P] where P=(Fo^2^+2Fc^2^)/3'
_refine_ls_weighting_scheme calc
_refine_ls_wR_factor_gt 0.0703
_refine_ls_wR_factor_ref 0.0725
_reflns_Friedel_coverage 0.000
_reflns_number_gt 12548
_reflns_number_total 13922
_reflns_threshold_expression 'I > 2\s(I)'
_cod_data_source_file d3dt01592k2.cif
_cod_data_source_block 184am22hvcscrypt_0m
_cod_database_code 7714033
_shelx_shelxl_version_number 2018/3
_shelx_space_group_comment
;
The symmetry employed for this shelxl refinement is uniquely defined
by the following loop, which should always be used as a source of
symmetry information in preference to the above space-group names.
They are only intended as comments.
;
_shelx_estimated_absorpt_t_max 0.939
_shelx_estimated_absorpt_t_min 0.870
_olex2_refinement_description
;
1. Fixed Uiso
 At 1.2 times of:
  All C(H) groups, All C(H,H) groups
 At 1.5 times of:
  All C(H,H,H) groups
2. Restrained distances
 C27-C29 \\sim C27-C29A
 with sigma of 0.02
 C27-C28 \\sim C27-C28A
 with sigma of 0.02
 C28-C27 \\sim C28A-C27 \\sim C29-C27 \\sim C29A-C27
 with sigma of 0.01
3. Uiso/Uaniso restraints and constraints
C27 \\sim C29 \\sim C28 \\sim C28A \\sim C29A: within 2A with sigma of 0.01 and
sigma for terminal atoms of 0.02 within 2A
Uanis(C28) = Uanis(C28A)
Uanis(C29A) = Uanis(C29)
4. Rigid body (RIGU) restrains
 C27, C29, C28, C28A, C29A
 with sigma for 1-2 distances of 0.004 and sigma for 1-3 distances of 0.004
5. Others
 Sof(H27A)=Sof(C28A)=Sof(H28D)=Sof(H28E)=Sof(H28F)=Sof(C29A)=Sof(H29D)=
 Sof(H29E)=Sof(H29F)=1-FVAR(1)
 Sof(H27)=Sof(C29)=Sof(H29A)=Sof(H29B)=Sof(H29C)=Sof(C28)=Sof(H28A)=Sof(H28B)=
 Sof(H28C)=FVAR(1)
6.a Ternary CH refined with riding coordinates:
 C15(H15), C24(H24), C12(H12), C27(H27), C27(H27A)
6.b Secondary CH2 refined with riding coordinates:
 C40(H40A,H40B), C41(H41A,H41B), C45(H45A,H45B), C32(H32A,H32B), C36(H36A,
 H36B), C46(H46A,H46B), C39(H39A,H39B), C47(H47A,H47B), C31(H31A,H31B),
 C37(H37A,H37B), C42(H42A,H42B), C43(H43A,H43B), C33(H33A,H33B), C35(H35A,H35B),
  C38(H38A,H38B), C34(H34A,H34B), C44(H44A,H44B), C30(H30A,H30B)
6.c Aromatic/amide H refined with riding coordinates:
 C10(H10), C21(H21), C9(H9), C20(H20), C3(H3), C8(H8), C22(H22)
6.d Idealised Me refined as rotating group:
 C2(H2A,H2B,H2C), C14(H14A,H14B,H14C), C5(H5A,H5B,H5C), C17(H17A,H17B,H17C),
 C16(H16A,H16B,H16C), C13(H13A,H13B,H13C), C26(H26A,H26B,H26C), C25(H25A,H25B,
 H25C), C29(H29A,H29B,H29C), C28(H28A,H28B,H28C), C28A(H28D,H28E,H28F),
 C29A(H29D,H29E,H29F)
;
_olex2_submission_special_instructions 'No special instructions were received'

loop_
_space_group_symop_operation_xyz
'x, y, z'
'-x+1/2, y+1/2, -z+1/2'
'-x, -y, -z'
'x-1/2, -y-1/2, z-1/2'

loop_
_atom_site_label
_atom_site_type_symbol
_atom_site_fract_x
_atom_site_fract_y
_atom_site_fract_z
_atom_site_U_iso_or_equiv
_atom_site_adp_type
_atom_site_occupancy
_atom_site_site_symmetry_order
_atom_site_calc_flag
_atom_site_refinement_flags_posn
_atom_site_refinement_flags_adp
_atom_site_refinement_flags_occupancy
_atom_site_disorder_assembly
_atom_site_disorder_group
Cs1 Cs 0.79037(2) 0.66517(2) 0.95304(2) 0.02542(3) Uani 1 1 d . . . . .
O6 O 0.85934(9) 0.83650(8) 0.98431(7) 0.0323(3) Uani 1 1 d . . . . .
O4 O 0.78087(8) 0.60885(8) 1.09914(7) 0.0303(3) Uani 1 1 d . . . . .
O5 O 0.91746(8) 0.73700(9) 0.87037(7) 0.0311(3) Uani 1 1 d . . . . .
O1 O 0.68639(8) 0.56953(9) 0.84597(7) 0.0330(3) Uani 1 1 d . . . . .
O3 O 0.88018(8) 0.50954(8) 1.00714(7) 0.0303(3) Uani 1 1 d . . . . .
O2 O 0.61146(8) 0.70041(9) 0.92821(8) 0.0347(3) Uani 1 1 d . . . . .
N1 N 0.73655(9) 0.71865(9) 0.54465(7) 0.0251(3) Uani 1 1 d . . . . .
N2 N 0.76108(10) 0.64362(10) 0.32866(8) 0.0293(3) Uani 1 1 d . . . . .
N3 N 0.86896(10) 0.54823(10) 0.85178(8) 0.0294(3) Uani 1 1 d . . . . .
N4 N 0.70947(10) 0.77854(10) 1.05590(8) 0.0307(3) Uani 1 1 d . . . . .
C6 C 0.73548(10) 0.74235(10) 0.61490(9) 0.0227(3) Uani 1 1 d . . . . .
C18 C 0.78976(11) 0.56305(11) 0.31351(9) 0.0250(3) Uani 1 1 d . . . . .
C19 C 0.73474(11) 0.50751(12) 0.27506(9) 0.0282(4) Uani 1 1 d . . . . .
C1 C 0.76889(11) 0.64728(11) 0.52592(9) 0.0243(3) Uani 1 1 d . . . . .
C10 C 0.79979(11) 0.80151(12) 0.72335(10) 0.0286(4) Uani 1 1 d . . . . .
H10 H 0.847423 0.821065 0.750847 0.034 Uiso 1 1 calc R U . . .
C11 C 0.80595(10) 0.77477(11) 0.65462(9) 0.0251(3) Uani 1 1 d . . . . .
C21 C 0.84383(13) 0.40636(12) 0.26720(10) 0.0328(4) Uani 1 1 d . . . . .
H21 H 0.862046 0.353048 0.252169 0.039 Uiso 1 1 calc R U . . .
C9 C 0.72578(12) 0.80022(12) 0.75254(9) 0.0285(4) Uani 1 1 d . . . . .
H9 H 0.722892 0.817661 0.799835 0.034 Uiso 1 1 calc R U . . .
C20 C 0.76261(12) 0.42993(12) 0.25301(10) 0.0313(4) Uani 1 1 d . . . . .
H20 H 0.725270 0.392473 0.227769 0.038 Uiso 1 1 calc R U . . .
C3 C 0.77350(11) 0.62191(11) 0.45542(9) 0.0267(4) Uani 1 1 d . . . . .
H3 H 0.791837 0.565869 0.448894 0.032 Uiso 1 1 calc R U . . .
C4 C 0.75416(12) 0.66968(11) 0.39330(9) 0.0278(3) Uani 1 1 d . . . . .
C7 C 0.65917(10) 0.74318(10) 0.64410(9) 0.0231(3) Uani 1 1 d . . . . .
C8 C 0.65603(11) 0.77327(11) 0.71208(9) 0.0258(3) Uani 1 1 d . . . . .
H8 H 0.604787 0.775415 0.731286 0.031 Uiso 1 1 calc R U . . .
C2 C 0.80414(12) 0.58503(12) 0.58153(10) 0.0305(4) Uani 1 1 d . . . . .
H2A H 0.853330 0.609195 0.607157 0.046 Uiso 1 1 calc R U . . .
H2B H 0.818447 0.532394 0.558740 0.046 Uiso 1 1 calc R U . . .
H2C H 0.763358 0.573404 0.614516 0.046 Uiso 1 1 calc R U . . .
C23 C 0.87304(12) 0.53935(13) 0.32652(9) 0.0301(4) Uani 1 1 d . . . . .
C40 C 0.79400(14) 0.88936(12) 1.00201(11) 0.0363(4) Uani 1 1 d . . . . .
H40A H 0.750535 0.891104 0.962251 0.044 Uiso 1 1 calc R U . . .
H40B H 0.814494 0.947515 1.010823 0.044 Uiso 1 1 calc R U . . .
C15 C 0.88488(11) 0.78642(12) 0.61990(10) 0.0308(4) Uani 1 1 d . . . . .
H15 H 0.886187 0.741804 0.583001 0.037 Uiso 1 1 calc R U . . .
C41 C 0.75898(14) 0.85592(12) 1.06707(11) 0.0357(4) Uani 1 1 d . . . . .
H41A H 0.804784 0.844433 1.103513 0.043 Uiso 1 1 calc R U . . .
H41B H 0.724523 0.900408 1.085539 0.043 Uiso 1 1 calc R U . . .
C14 C 0.58092(13) 0.61459(13) 0.59593(13) 0.0397(5) Uani 1 1 d . . . . .
H14A H 0.627866 0.593915 0.572876 0.060 Uiso 1 1 calc R U . . .
H14B H 0.530020 0.596764 0.568853 0.060 Uiso 1 1 calc R U . . .
H14C H 0.583051 0.591354 0.643637 0.060 Uiso 1 1 calc R U . . .
C22 C 0.89788(12) 0.46111(13) 0.30338(10) 0.0325(4) Uani 1 1 d . . . . .
H22 H 0.953641 0.444996 0.312775 0.039 Uiso 1 1 calc R U . . .
C45 C 0.84553(12) 0.55155(13) 1.12067(10) 0.0323(4) Uani 1 1 d . . . . .
H45A H 0.838049 0.528670 1.167868 0.039 Uiso 1 1 calc R U . . .
H45B H 0.898845 0.581212 1.123338 0.039 Uiso 1 1 calc R U . . .
C24 C 0.64644(12) 0.53495(14) 0.25732(12) 0.0376(4) Uani 1 1 d . . . . .
H24 H 0.646557 0.597918 0.254183 0.045 Uiso 1 1 calc R U . . .
C32 C 0.60743(12) 0.60552(14) 0.83026(11) 0.0372(4) Uani 1 1 d . . . . .
H32A H 0.571338 0.564801 0.802883 0.045 Uiso 1 1 calc R U . . .
H32B H 0.611651 0.656837 0.801278 0.045 Uiso 1 1 calc R U . . .
C12 C 0.58378(11) 0.71116(12) 0.59971(10) 0.0280(4) Uani 1 1 d . . . . .
H12 H 0.587300 0.732181 0.550714 0.034 Uiso 1 1 calc R U . . .
C36 C 0.91987(13) 0.60298(14) 0.81151(11) 0.0366(4) Uani 1 1 d . . . . .
H36A H 0.883834 0.632040 0.774480 0.044 Uiso 1 1 calc R U . . .
H36B H 0.958097 0.567030 0.787704 0.044 Uiso 1 1 calc R U . . .
C46 C 0.78053(12) 0.68016(12) 1.14482(10) 0.0312(4) Uani 1 1 d . . . . .
H46A H 0.830764 0.714033 1.141790 0.037 Uiso 1 1 calc R U . . .
H46B H 0.779336 0.661133 1.194093 0.037 Uiso 1 1 calc R U . . .
C39 C 0.90032(14) 0.86849(13) 0.92759(11) 0.0375(4) Uani 1 1 d . . . . .
H39A H 0.929197 0.921452 0.942064 0.045 Uiso 1 1 calc R U . . .
H39B H 0.859945 0.881098 0.886967 0.045 Uiso 1 1 calc R U . . .
C47 C 0.70606(13) 0.73289(13) 1.12306(11) 0.0348(4) Uani 1 1 d . . . . .
H47A H 0.657306 0.695768 1.118907 0.042 Uiso 1 1 calc R U . . .
H47B H 0.698929 0.774492 1.160655 0.042 Uiso 1 1 calc R U . . .
C31 C 0.72955(13) 0.55890(14) 0.78502(11) 0.0364(4) Uani 1 1 d . . . . .
H31A H 0.745281 0.614666 0.767258 0.044 Uiso 1 1 calc R U . . .
H31B H 0.693891 0.530432 0.747394 0.044 Uiso 1 1 calc R U . . .
C37 C 0.96925(12) 0.66894(14) 0.85467(11) 0.0363(4) Uani 1 1 d . . . . .
H37A H 0.994294 0.643370 0.898951 0.044 Uiso 1 1 calc R U . . .
H37B H 1.013842 0.690152 0.828007 0.044 Uiso 1 1 calc R U . . .
C42 C 0.91934(13) 0.48437(13) 0.89194(11) 0.0373(4) Uani 1 1 d . . . . .
H42A H 0.972074 0.510410 0.910044 0.045 Uiso 1 1 calc R U . . .
H42B H 0.931512 0.438118 0.859704 0.045 Uiso 1 1 calc R U . . .
C43 C 0.87926(14) 0.44734(12) 0.95322(11) 0.0376(4) Uani 1 1 d . . . . .
H43A H 0.822161 0.430725 0.937782 0.045 Uiso 1 1 calc R U . . .
H43B H 0.909541 0.396539 0.971227 0.045 Uiso 1 1 calc R U . . .
C33 C 0.57111(13) 0.62789(14) 0.89708(12) 0.0398(5) Uani 1 1 d . . . . .
H33A H 0.511905 0.639679 0.886713 0.048 Uiso 1 1 calc R U . . .
H33B H 0.577399 0.579850 0.930303 0.048 Uiso 1 1 calc R U . . .
C35 C 0.62670(13) 0.79910(14) 1.02451(13) 0.0423(5) Uani 1 1 d . . . . .
H35A H 0.630895 0.842757 0.987955 0.051 Uiso 1 1 calc R U . . .
H35B H 0.595589 0.823800 1.061409 0.051 Uiso 1 1 calc R U . . .
C38 C 0.96081(13) 0.80416(14) 0.90680(11) 0.0379(4) Uani 1 1 d . . . . .
H38A H 0.998835 0.830558 0.876067 0.045 Uiso 1 1 calc R U . . .
H38B H 0.993336 0.782126 0.949274 0.045 Uiso 1 1 calc R U . . .
C34 C 0.57888(13) 0.72530(15) 0.99173(12) 0.0419(5) Uani 1 1 d . . . . .
H34A H 0.581880 0.677389 1.025141 0.050 Uiso 1 1 calc R U . . .
H34B H 0.520631 0.741340 0.981417 0.050 Uiso 1 1 calc R U . . .
C44 C 0.84446(12) 0.48096(12) 1.06810(11) 0.0340(4) Uani 1 1 d . . . . .
H44A H 0.875742 0.432235 1.089050 0.041 Uiso 1 1 calc R U . . .
H44B H 0.787368 0.462548 1.054879 0.041 Uiso 1 1 calc R U . . .
C30 C 0.80530(13) 0.50638(13) 0.80434(11) 0.0366(4) Uani 1 1 d . . . . .
H30A H 0.788844 0.453702 0.826998 0.044 Uiso 1 1 calc R U . . .
H30B H 0.829220 0.490470 0.760561 0.044 Uiso 1 1 calc R U . . .
C5 C 0.72327(15) 0.75914(12) 0.39755(11) 0.0389(5) Uani 1 1 d . . . . .
H5A H 0.671110 0.759166 0.418566 0.058 Uiso 1 1 calc R U . . .
H5B H 0.715212 0.783321 0.350141 0.058 Uiso 1 1 calc R U . . .
H5C H 0.763462 0.792961 0.426697 0.058 Uiso 1 1 calc R U . . .
C17 C 0.96224(14) 0.7766(2) 0.67028(15) 0.0632(8) Uani 1 1 d . . . . .
H17A H 1.010421 0.779852 0.643821 0.095 Uiso 1 1 calc R U . . .
H17B H 0.961381 0.721815 0.693983 0.095 Uiso 1 1 calc R U . . .
H17C H 0.964681 0.821816 0.705426 0.095 Uiso 1 1 calc R U . . .
C16 C 0.88331(15) 0.87147(15) 0.58276(15) 0.0505(6) Uani 1 1 d . . . . .
H16A H 0.879608 0.916682 0.617317 0.076 Uiso 1 1 calc R U . . .
H16B H 0.835746 0.874095 0.547552 0.076 Uiso 1 1 calc R U . . .
H16C H 0.933566 0.878383 0.559503 0.076 Uiso 1 1 calc R U . . .
C13 C 0.50320(12) 0.74324(14) 0.62300(13) 0.0410(5) Uani 1 1 d . . . . .
H13A H 0.494543 0.718682 0.668793 0.062 Uiso 1 1 calc R U . . .
H13B H 0.458095 0.726807 0.588228 0.062 Uiso 1 1 calc R U . . .
H13C H 0.505098 0.804860 0.626954 0.062 Uiso 1 1 calc R U . . .
C27 C 0.93414(14) 0.60075(18) 0.36130(13) 0.0540(6) Uani 1 1 d D U . . .
H27 H 0.904785 0.651405 0.377410 0.065 Uiso 0.479(3) 1 calc R U P A 1
H27A H 0.913647 0.626090 0.404238 0.065 Uiso 0.521(3) 1 calc R U P A 2
C26 C 0.60869(15) 0.5019(2) 0.18615(14) 0.0580(7) Uani 1 1 d . . . . .
H26A H 0.602621 0.440459 0.188535 0.087 Uiso 1 1 calc R U . . .
H26B H 0.644446 0.516172 0.149671 0.087 Uiso 1 1 calc R U . . .
H26C H 0.554813 0.527787 0.174669 0.087 Uiso 1 1 calc R U . . .
C25 C 0.59481(15) 0.51157(19) 0.31652(16) 0.0589(7) Uani 1 1 d . . . . .
H25A H 0.539073 0.533254 0.305706 0.088 Uiso 1 1 calc R U . . .
H25B H 0.619077 0.536361 0.360749 0.088 Uiso 1 1 calc R U . . .
H25C H 0.593068 0.450045 0.321216 0.088 Uiso 1 1 calc R U . . .
C29 C 0.9977(4) 0.6275(5) 0.3173(3) 0.0695(13) Uani 0.479(3) 1 d D U P A 1
H29A H 1.022542 0.577729 0.297596 0.104 Uiso 0.479(3) 1 calc R U P A 1
H29B H 1.039871 0.659462 0.345966 0.104 Uiso 0.479(3) 1 calc R U P A 1
H29C H 0.973267 0.663237 0.278981 0.104 Uiso 0.479(3) 1 calc R U P A 1
C28 C 0.9761(3) 0.5490(4) 0.4297(3) 0.0679(11) Uani 0.479(3) 1 d D U P A 1
H28A H 1.007306 0.501114 0.413790 0.102 Uiso 0.479(3) 1 calc R U P A 1
H28B H 0.933187 0.528256 0.457583 0.102 Uiso 0.479(3) 1 calc R U P A 1
H28C H 1.012914 0.586579 0.458621 0.102 Uiso 0.479(3) 1 calc R U P A 1
C28A C 1.0233(3) 0.5724(4) 0.3760(3) 0.0679(11) Uani 0.521(3) 1 d D U P A 2
H28D H 1.042496 0.549695 0.332822 0.102 Uiso 0.521(3) 1 calc R U P A 2
H28E H 1.027115 0.528554 0.412433 0.102 Uiso 0.521(3) 1 calc R U P A 2
H28F H 1.057288 0.620659 0.392323 0.102 Uiso 0.521(3) 1 calc R U P A 2
C29A C 0.9467(4) 0.6739(4) 0.3015(3) 0.0695(13) Uani 0.521(3) 1 d D U P A 2
H29D H 0.986211 0.715940 0.321232 0.104 Uiso 0.521(3) 1 calc R U P A 2
H29E H 0.894082 0.701392 0.287606 0.104 Uiso 0.521(3) 1 calc R U P A 2
H29F H 0.967128 0.647570 0.260161 0.104 Uiso 0.521(3) 1 calc R U P A 2

loop_
_atom_site_aniso_label
_atom_site_aniso_U_11
_atom_site_aniso_U_22
_atom_site_aniso_U_33
_atom_site_aniso_U_23
_atom_site_aniso_U_13
_atom_site_aniso_U_12
Cs1 0.02721(5) 0.02206(5) 0.02719(5) -0.00151(4) 0.00359(4) 0.00326(4)
O6 0.0410(7) 0.0239(6) 0.0324(7) 0.0028(5) 0.0050(6) 0.0024(6)
O4 0.0314(7) 0.0305(7) 0.0293(7) 0.0017(5) 0.0039(5) 0.0088(5)
O5 0.0310(7) 0.0320(7) 0.0301(7) -0.0018(5) 0.0022(5) -0.0013(5)
O1 0.0342(7) 0.0346(7) 0.0294(7) 0.0005(6) -0.0009(5) 0.0002(6)
O3 0.0353(7) 0.0227(6) 0.0340(7) 0.0025(5) 0.0087(5) 0.0030(5)
O2 0.0274(6) 0.0338(7) 0.0429(8) 0.0005(6) 0.0027(6) 0.0000(5)
N1 0.0281(7) 0.0252(7) 0.0226(7) -0.0019(6) 0.0057(6) 0.0028(6)
N2 0.0402(9) 0.0264(7) 0.0221(7) 0.0005(6) 0.0070(6) 0.0007(6)
N3 0.0314(8) 0.0287(8) 0.0282(8) -0.0039(6) 0.0044(6) 0.0034(6)
N4 0.0335(8) 0.0254(7) 0.0338(8) -0.0011(6) 0.0058(7) 0.0068(6)
C6 0.0259(8) 0.0204(7) 0.0226(8) 0.0002(6) 0.0055(6) 0.0021(6)
C18 0.0323(9) 0.0268(8) 0.0171(7) 0.0003(6) 0.0083(6) -0.0012(7)
C19 0.0298(9) 0.0288(9) 0.0270(8) 0.0013(7) 0.0085(7) -0.0032(7)
C1 0.0265(8) 0.0230(8) 0.0242(8) 0.0003(6) 0.0065(6) 0.0002(6)
C10 0.0303(9) 0.0270(9) 0.0277(9) -0.0026(7) -0.0008(7) -0.0006(7)
C11 0.0241(8) 0.0243(8) 0.0273(8) -0.0004(7) 0.0044(6) 0.0008(6)
C21 0.0439(11) 0.0271(9) 0.0299(9) 0.0018(7) 0.0162(8) 0.0038(8)
C9 0.0378(10) 0.0268(9) 0.0214(8) -0.0042(7) 0.0052(7) 0.0026(7)
C20 0.0378(10) 0.0269(9) 0.0305(9) -0.0028(7) 0.0092(8) -0.0076(7)
C3 0.0371(10) 0.0209(8) 0.0232(8) -0.0003(6) 0.0090(7) 0.0040(7)
C4 0.0349(9) 0.0238(8) 0.0254(8) 0.0006(7) 0.0063(7) 0.0005(7)
C7 0.0237(8) 0.0203(7) 0.0258(8) -0.0001(6) 0.0050(6) 0.0008(6)
C8 0.0280(8) 0.0241(8) 0.0269(8) 0.0007(7) 0.0109(7) 0.0029(6)
C2 0.0411(10) 0.0266(9) 0.0244(8) 0.0013(7) 0.0063(7) 0.0050(8)
C23 0.0315(9) 0.0403(10) 0.0191(8) -0.0042(7) 0.0057(7) -0.0019(8)
C40 0.0477(12) 0.0218(9) 0.0393(11) -0.0001(8) 0.0034(9) 0.0060(8)
C15 0.0254(8) 0.0331(10) 0.0350(10) -0.0003(8) 0.0081(7) -0.0010(7)
C41 0.0465(11) 0.0241(9) 0.0369(10) -0.0056(8) 0.0059(9) 0.0062(8)
C14 0.0340(10) 0.0312(10) 0.0536(13) -0.0096(9) 0.0029(9) -0.0044(8)
C22 0.0319(9) 0.0439(11) 0.0229(8) 0.0033(8) 0.0092(7) 0.0068(8)
C45 0.0303(9) 0.0365(10) 0.0311(9) 0.0124(8) 0.0071(7) 0.0071(8)
C24 0.0297(9) 0.0375(11) 0.0460(12) -0.0018(9) 0.0053(8) -0.0022(8)
C32 0.0299(9) 0.0412(11) 0.0393(11) 0.0045(9) -0.0035(8) -0.0068(8)
C12 0.0251(8) 0.0272(9) 0.0320(9) -0.0027(7) 0.0031(7) -0.0017(7)
C36 0.0398(11) 0.0408(11) 0.0308(10) -0.0065(8) 0.0119(8) 0.0013(9)
C46 0.0358(10) 0.0332(10) 0.0253(8) 0.0008(7) 0.0065(7) 0.0005(8)
C39 0.0491(12) 0.0276(9) 0.0363(10) 0.0022(8) 0.0061(9) -0.0084(9)
C47 0.0393(10) 0.0331(10) 0.0342(10) -0.0020(8) 0.0150(8) 0.0069(8)
C31 0.0422(11) 0.0370(11) 0.0293(10) -0.0040(8) -0.0007(8) -0.0047(9)
C37 0.0299(9) 0.0423(11) 0.0375(10) -0.0040(9) 0.0083(8) 0.0016(8)
C42 0.0391(11) 0.0324(10) 0.0407(11) -0.0059(8) 0.0058(9) 0.0127(8)
C43 0.0455(11) 0.0237(9) 0.0432(11) -0.0013(8) 0.0028(9) 0.0079(8)
C33 0.0296(10) 0.0408(11) 0.0487(12) 0.0035(10) 0.0025(9) -0.0056(8)
C35 0.0359(11) 0.0379(11) 0.0531(13) -0.0025(10) 0.0052(9) 0.0152(9)
C38 0.0385(11) 0.0389(11) 0.0366(11) -0.0021(9) 0.0048(8) -0.0111(9)
C34 0.0300(10) 0.0469(12) 0.0496(13) -0.0006(10) 0.0073(9) 0.0063(9)
C44 0.0325(9) 0.0268(9) 0.0439(11) 0.0119(8) 0.0101(8) 0.0052(7)
C30 0.0454(11) 0.0316(10) 0.0328(10) -0.0102(8) 0.0031(8) 0.0003(9)
C5 0.0638(14) 0.0257(9) 0.0279(9) 0.0032(7) 0.0076(9) 0.0104(9)
C17 0.0257(10) 0.106(2) 0.0583(16) 0.0166(16) 0.0056(10) -0.0024(13)
C16 0.0459(13) 0.0408(12) 0.0697(16) 0.0144(12) 0.0312(12) 0.0025(10)
C13 0.0251(9) 0.0387(11) 0.0595(14) -0.0127(10) 0.0049(9) -0.0009(8)
C27 0.0341(11) 0.0757(17) 0.0512(13) -0.0330(13) -0.0011(10) -0.0064(11)
C26 0.0363(12) 0.0755(19) 0.0599(16) -0.0108(14) -0.0073(11) -0.0037(12)
C25 0.0381(12) 0.0703(18) 0.0720(18) 0.0069(14) 0.0253(12) 0.0075(12)
C29 0.055(2) 0.097(4) 0.059(2) -0.025(2) 0.019(2) -0.050(2)
C28 0.0380(18) 0.096(3) 0.066(2) -0.029(2) -0.0140(16) -0.0027(19)
C28A 0.0380(18) 0.096(3) 0.066(2) -0.029(2) -0.0140(16) -0.0027(19)
C29A 0.055(2) 0.097(4) 0.059(2) -0.025(2) 0.019(2) -0.050(2)

loop_
_atom_type_symbol
_atom_type_description
_atom_type_scat_dispersion_real
_atom_type_scat_dispersion_imag
_atom_type_scat_source
C C 0.0033 0.0016 'International Tables Vol C Tables 4.2.6.8 and 6.1.1.4'
H H 0.0000 0.0000 'International Tables Vol C Tables 4.2.6.8 and 6.1.1.4'
Cs Cs -0.3680 2.1192 'International Tables Vol C Tables 4.2.6.8 and 6.1.1.4'
N N 0.0061 0.0033 'International Tables Vol C Tables 4.2.6.8 and 6.1.1.4'
O O 0.0106 0.0060 'International Tables Vol C Tables 4.2.6.8 and 6.1.1.4'

loop_
_geom_angle_atom_site_label_1
_geom_angle_atom_site_label_2
_geom_angle_atom_site_label_3
_geom_angle
_geom_angle_site_symmetry_1
_geom_angle_site_symmetry_3
_geom_angle_publ_flag
O6 Cs1 O3 121.03(4) . . ?
O6 Cs1 O2 102.12(4) . . ?
O6 Cs1 N3 120.31(4) . . ?
O6 Cs1 N4 61.05(4) . . ?
O6 Cs1 C40 21.72(4) . . ?
O6 Cs1 C46 78.16(4) . . ?
O6 Cs1 C31 131.16(4) . . ?
O6 Cs1 C37 77.21(4) . . ?
O4 Cs1 O6 98.08(4) . . ?
O4 Cs1 O5 136.51(4) . . ?
O4 Cs1 O1 114.82(4) . . ?
O4 Cs1 O3 59.69(3) . . ?
O4 Cs1 O2 93.74(4) . . ?
O4 Cs1 N3 118.68(4) . . ?
O4 Cs1 N4 60.27(4) . . ?
O4 Cs1 C40 93.05(4) . . ?
O4 Cs1 C46 21.34(4) . . ?
O4 Cs1 C31 130.73(4) . . ?
O4 Cs1 C37 127.85(4) . . ?
O5 Cs1 O6 58.88(4) . . ?
O5 Cs1 O3 98.72(4) . . ?
O5 Cs1 O2 125.22(4) . . ?
O5 Cs1 N3 62.19(4) . . ?
O5 Cs1 N4 119.22(4) . . ?
O5 Cs1 C40 76.65(4) . . ?
O5 Cs1 C46 127.25(4) . . ?
O5 Cs1 C31 81.75(4) . . ?
O5 Cs1 C37 22.03(4) . . ?
O1 Cs1 O6 142.14(4) . . ?
O1 Cs1 O5 102.58(4) . . ?
O1 Cs1 O3 92.72(4) . . ?
O1 Cs1 O2 59.48(4) . . ?
O1 Cs1 N3 60.05(4) . . ?
O1 Cs1 N4 119.27(4) . . ?
O1 Cs1 C40 131.85(4) . . ?
O1 Cs1 C46 129.98(4) . . ?
O1 Cs1 C31 21.59(4) . . ?
O1 Cs1 C37 95.27(4) . . ?
O3 Cs1 N3 59.73(4) . . ?
O3 Cs1 N4 119.38(4) . . ?
O3 Cs1 C40 135.36(4) . . ?
O3 Cs1 C46 77.24(4) . . ?
O3 Cs1 C31 90.35(4) . . ?
O3 Cs1 C37 78.32(4) . . ?
O2 Cs1 O3 130.62(4) . . ?
O2 Cs1 N3 118.90(4) . . ?
O2 Cs1 N4 60.64(4) . . ?
O2 Cs1 C40 81.40(4) . . ?
O2 Cs1 C46 90.47(4) . . ?
O2 Cs1 C31 76.56(4) . . ?
O2 Cs1 C37 138.32(4) . . ?
N3 Cs1 N4 178.58(4) . . ?
N3 Cs1 C40 138.69(5) . . ?
N3 Cs1 C46 136.86(4) . . ?
N3 Cs1 C31 42.64(5) . . ?
N3 Cs1 C37 43.19(5) . . ?
N4 Cs1 C40 42.74(5) . . ?
N4 Cs1 C46 42.36(4) . . ?
N4 Cs1 C31 137.05(5) . . ?
N4 Cs1 C37 138.13(5) . . ?
C40 Cs1 C46 71.71(4) . . ?
C40 Cs1 C31 131.45(5) . . ?
C31 Cs1 C46 149.52(5) . . ?
C37 Cs1 C40 96.99(5) . . ?
C37 Cs1 C46 128.85(5) . . ?
C37 Cs1 C31 73.79(5) . . ?
C40 O6 Cs1 107.65(11) . . ?
C39 O6 Cs1 111.76(11) . . ?
C39 O6 C40 113.12(15) . . ?
C45 O4 Cs1 111.06(10) . . ?
C45 O4 C46 112.03(15) . . ?
C46 O4 Cs1 110.00(10) . . ?
C37 O5 Cs1 106.65(11) . . ?
C37 O5 C38 112.94(15) . . ?
C38 O5 Cs1 111.79(11) . . ?
C32 O1 Cs1 113.19(11) . . ?
C32 O1 C31 112.90(15) . . ?
C31 O1 Cs1 109.01(11) . . ?
C43 O3 Cs1 110.46(11) . . ?
C43 O3 C44 113.17(15) . . ?
C44 O3 Cs1 108.32(10) . . ?
C33 O2 Cs1 108.97(11) . . ?
C33 O2 C34 112.31(16) . . ?
C34 O2 Cs1 111.17(11) . . ?
C1 N1 C6 122.47(15) . . ?
C4 N2 C18 122.75(16) . . ?
C36 N3 Cs1 105.60(11) . . ?
C36 N3 C42 111.01(16) . . ?
C42 N3 Cs1 109.73(11) . . ?
C30 N3 Cs1 110.19(11) . . ?
C30 N3 C36 110.42(16) . . ?
C30 N3 C42 109.82(16) . . ?
C41 N4 Cs1 108.31(11) . . ?
C41 N4 C47 110.39(16) . . ?
C47 N4 Cs1 108.95(10) . . ?
C35 N4 Cs1 108.10(12) . . ?
C35 N4 C41 110.44(16) . . ?
C35 N4 C47 110.58(17) . . ?
N1 C6 C11 121.78(15) . . ?
N1 C6 C7 118.33(15) . . ?
C11 C6 C7 119.46(15) . . ?
N2 C18 C19 117.68(16) . . ?
N2 C18 C23 122.93(17) . . ?
C19 C18 C23 118.83(16) . . ?
C18 C19 C24 118.96(17) . . ?
C20 C19 C18 119.70(17) . . ?
C20 C19 C24 121.33(17) . . ?
N1 C1 C3 124.36(16) . . ?
N1 C1 C2 120.30(15) . . ?
C3 C1 C2 115.33(15) . . ?
C11 C10 H10 119.3 . . ?
C9 C10 H10 119.3 . . ?
C9 C10 C11 121.47(17) . . ?
C6 C11 C15 119.71(15) . . ?
C10 C11 C6 119.00(16) . . ?
C10 C11 C15 121.10(16) . . ?
C20 C21 H21 120.4 . . ?
C22 C21 H21 120.4 . . ?
C22 C21 C20 119.23(18) . . ?
C10 C9 H9 120.3 . . ?
C8 C9 C10 119.32(16) . . ?
C8 C9 H9 120.3 . . ?
C19 C20 H20 119.4 . . ?
C21 C20 C19 121.16(18) . . ?
C21 C20 H20 119.4 . . ?
C1 C3 H3 116.0 . . ?
C1 C3 C4 128.07(16) . . ?
C4 C3 H3 116.0 . . ?
N2 C4 C3 125.74(17) . . ?
N2 C4 C5 113.88(16) . . ?
C3 C4 C5 120.37(16) . . ?
C6 C7 C12 118.68(15) . . ?
C8 C7 C6 119.01(16) . . ?
C8 C7 C12 122.31(15) . . ?
C9 C8 C7 121.58(16) . . ?
C9 C8 H8 119.2 . . ?
C7 C8 H8 119.2 . . ?
C1 C2 H2A 109.5 . . ?
C1 C2 H2B 109.5 . . ?
C1 C2 H2C 109.5 . . ?
H2A C2 H2B 109.5 . . ?
H2A C2 H2C 109.5 . . ?
H2B C2 H2C 109.5 . . ?
C18 C23 C27 119.73(18) . . ?
C22 C23 C18 119.25(17) . . ?
C22 C23 C27 120.92(19) . . ?
Cs1 C40 H40A 80.7 . . ?
Cs1 C40 H40B 160.2 . . ?
O6 C40 Cs1 50.63(9) . . ?
O6 C40 H40A 109.7 . . ?
O6 C40 H40B 109.7 . . ?
O6 C40 C41 110.04(16) . . ?
H40A C40 H40B 108.2 . . ?
C41 C40 Cs1 82.65(10) . . ?
C41 C40 H40A 109.7 . . ?
C41 C40 H40B 109.7 . . ?
C11 C15 H15 107.4 . . ?
C11 C15 C17 113.85(17) . . ?
C17 C15 H15 107.4 . . ?
C16 C15 C11 109.50(16) . . ?
C16 C15 H15 107.4 . . ?
C16 C15 C17 111.1(2) . . ?
Cs1 C41 H41A 96.9 . . ?
Cs1 C41 H41B 152.5 . . ?
N4 C41 Cs1 50.01(9) . . ?
N4 C41 C40 114.84(17) . . ?
N4 C41 H41A 108.6 . . ?
N4 C41 H41B 108.6 . . ?
C40 C41 Cs1 74.01(10) . . ?
C40 C41 H41A 108.6 . . ?
C40 C41 H41B 108.6 . . ?
H41A C41 H41B 107.5 . . ?
H14A C14 H14B 109.5 . . ?
H14A C14 H14C 109.5 . . ?
H14B C14 H14C 109.5 . . ?
C12 C14 H14A 109.5 . . ?
C12 C14 H14B 109.5 . . ?
C12 C14 H14C 109.5 . . ?
C21 C22 C23 121.79(18) . . ?
C21 C22 H22 119.1 . . ?
C23 C22 H22 119.1 . . ?
Cs1 C45 H45A 157.3 . . ?
Cs1 C45 H45B 87.4 . . ?
O4 C45 Cs1 47.90(8) . . ?
O4 C45 H45A 109.9 . . ?
O4 C45 H45B 109.9 . . ?
O4 C45 C44 108.76(16) . . ?
H45A C45 H45B 108.3 . . ?
C44 C45 Cs1 78.40(10) . . ?
C44 C45 H45A 109.9 . . ?
C44 C45 H45B 109.9 . . ?
C19 C24 H24 107.0 . . ?
C19 C24 C26 113.25(18) . . ?
C19 C24 C25 110.62(19) . . ?
C26 C24 H24 107.0 . . ?
C25 C24 H24 107.0 . . ?
C25 C24 C26 111.7(2) . . ?
Cs1 C32 H32A 153.7 . . ?
Cs1 C32 H32B 92.7 . . ?
O1 C32 Cs1 46.40(9) . . ?
O1 C32 H32A 109.6 . . ?
O1 C32 H32B 109.6 . . ?
O1 C32 C33 110.15(17) . . ?
H32A C32 H32B 108.1 . . ?
C33 C32 Cs1 76.64(11) . . ?
C33 C32 H32A 109.6 . . ?
C33 C32 H32B 109.6 . . ?
C7 C12 C14 112.33(16) . . ?
C7 C12 H12 107.0 . . ?
C7 C12 C13 114.15(16) . . ?
C14 C12 H12 107.0 . . ?
C13 C12 C14 108.89(16) . . ?
C13 C12 H12 107.0 . . ?
Cs1 C36 H36A 93.0 . . ?
Cs1 C36 H36B 156.3 . . ?
N3 C36 Cs1 52.05(9) . . ?
N3 C36 H36A 108.5 . . ?
N3 C36 H36B 108.5 . . ?
N3 C36 C37 115.02(16) . . ?
H36A C36 H36B 107.5 . . ?
C37 C36 Cs1 74.68(10) . . ?
C37 C36 H36A 108.5 . . ?
C37 C36 H36B 108.5 . . ?
Cs1 C46 H46A 81.9 . . ?
Cs1 C46 H46B 158.5 . . ?
O4 C46 Cs1 48.67(8) . . ?
O4 C46 H46A 109.9 . . ?
O4 C46 H46B 109.9 . . ?
O4 C46 C47 108.81(16) . . ?
H46A C46 H46B 108.3 . . ?
C47 C46 Cs1 82.80(10) . . ?
C47 C46 H46A 109.9 . . ?
C47 C46 H46B 109.9 . . ?
Cs1 C39 H39A 156.4 . . ?
Cs1 C39 H39B 88.9 . . ?
O6 C39 Cs1 47.60(8) . . ?
O6 C39 H39A 109.8 . . ?
O6 C39 H39B 109.8 . . ?
O6 C39 C38 109.41(17) . . ?
H39A C39 H39B 108.2 . . ?
C38 C39 Cs1 77.84(11) . . ?
C38 C39 H39A 109.8 . . ?
C38 C39 H39B 109.8 . . ?
Cs1 C47 H47A 97.0 . . ?
Cs1 C47 H47B 152.2 . . ?
N4 C47 Cs1 49.49(8) . . ?
N4 C47 C46 114.39(15) . . ?
N4 C47 H47A 108.7 . . ?
N4 C47 H47B 108.7 . . ?
C46 C47 Cs1 74.10(10) . . ?
C46 C47 H47A 108.7 . . ?
C46 C47 H47B 108.7 . . ?
H47A C47 H47B 107.6 . . ?
Cs1 C31 H31A 80.3 . . ?
Cs1 C31 H31B 159.0 . . ?
O1 C31 Cs1 49.40(8) . . ?
O1 C31 H31A 109.9 . . ?
O1 C31 H31B 109.9 . . ?
O1 C31 C30 109.08(16) . . ?
H31A C31 H31B 108.3 . . ?
C30 C31 Cs1 83.83(11) . . ?
C30 C31 H31A 109.9 . . ?
C30 C31 H31B 109.9 . . ?
Cs1 C37 H37A 80.8 . . ?
Cs1 C37 H37B 161.0 . . ?
O5 C37 Cs1 51.32(9) . . ?
O5 C37 C36 109.81(16) . . ?
O5 C37 H37A 109.7 . . ?
O5 C37 H37B 109.7 . . ?
C36 C37 Cs1 81.60(11) . . ?
C36 C37 H37A 109.7 . . ?
C36 C37 H37B 109.7 . . ?
H37A C37 H37B 108.2 . . ?
Cs1 C42 H42A 94.1 . . ?
Cs1 C42 H42B 154.0 . . ?
N3 C42 Cs1 48.93(8) . . ?
N3 C42 H42A 108.8 . . ?
N3 C42 H42B 108.8 . . ?
N3 C42 C43 113.84(16) . . ?
H42A C42 H42B 107.7 . . ?
C43 C42 Cs1 76.08(10) . . ?
C43 C42 H42A 108.8 . . ?
C43 C42 H42B 108.8 . . ?
Cs1 C43 H43A 83.6 . . ?
Cs1 C43 H43B 158.7 . . ?
O3 C43 Cs1 48.68(8) . . ?
O3 C43 C42 108.36(16) . . ?
O3 C43 H43A 110.0 . . ?
O3 C43 H43B 110.0 . . ?
C42 C43 Cs1 80.82(10) . . ?
C42 C43 H43A 110.0 . . ?
C42 C43 H43B 110.0 . . ?
H43A C43 H43B 108.4 . . ?
Cs1 C33 H33A 159.3 . . ?
Cs1 C33 H33B 84.3 . . ?
O2 C33 Cs1 49.63(9) . . ?
O2 C33 C32 109.73(17) . . ?
O2 C33 H33A 109.7 . . ?
O2 C33 H33B 109.7 . . ?
C32 C33 Cs1 80.09(11) . . ?
C32 C33 H33A 109.7 . . ?
C32 C33 H33B 109.7 . . ?
H33A C33 H33B 108.2 . . ?
Cs1 C35 H35A 92.1 . . ?
Cs1 C35 H35B 155.8 . . ?
N4 C35 Cs1 50.26(9) . . ?
N4 C35 H35A 108.6 . . ?
N4 C35 H35B 108.6 . . ?
N4 C35 C34 114.85(17) . . ?
H35A C35 H35B 107.5 . . ?
C34 C35 Cs1 76.94(11) . . ?
C34 C35 H35A 108.6 . . ?
C34 C35 H35B 108.6 . . ?
Cs1 C38 H38A 156.9 . . ?
Cs1 C38 H38B 87.4 . . ?
O5 C38 Cs1 47.47(9) . . ?
O5 C38 C39 108.97(17) . . ?
O5 C38 H38A 109.9 . . ?
O5 C38 H38B 109.9 . . ?
C39 C38 Cs1 78.98(11) . . ?
C39 C38 H38A 109.9 . . ?
C39 C38 H38B 109.9 . . ?
H38A C38 H38B 108.3 . . ?
Cs1 C34 H34A 86.7 . . ?
Cs1 C34 H34B 157.2 . . ?
O2 C34 Cs1 47.98(9) . . ?
O2 C34 C35 110.11(18) . . ?
O2 C34 H34A 109.6 . . ?
O2 C34 H34B 109.6 . . ?
C35 C34 Cs1 79.91(11) . . ?
C35 C34 H34A 109.6 . . ?
C35 C34 H34B 109.6 . . ?
H34A C34 H34B 108.2 . . ?
Cs1 C44 H44A 159.7 . . ?
Cs1 C44 H44B 85.1 . . ?
O3 C44 Cs1 50.26(8) . . ?
O3 C44 C45 109.24(15) . . ?
O3 C44 H44A 109.8 . . ?
O3 C44 H44B 109.8 . . ?
C45 C44 Cs1 78.23(10) . . ?
C45 C44 H44A 109.8 . . ?
C45 C44 H44B 109.8 . . ?
H44A C44 H44B 108.3 . . ?
Cs1 C30 H30A 101.0 . . ?
Cs1 C30 H30B 148.7 . . ?
N3 C30 Cs1 48.60(9) . . ?
N3 C30 C31 114.79(16) . . ?
N3 C30 H30A 108.6 . . ?
N3 C30 H30B 108.6 . . ?
C31 C30 Cs1 73.01(10) . . ?
C31 C30 H30A 108.6 . . ?
C31 C30 H30B 108.6 . . ?
H30A C30 H30B 107.5 . . ?
C4 C5 H5A 109.5 . . ?
C4 C5 H5B 109.5 . . ?
C4 C5 H5C 109.5 . . ?
H5A C5 H5B 109.5 . . ?
H5A C5 H5C 109.5 . . ?
H5B C5 H5C 109.5 . . ?
C15 C17 H17A 109.5 . . ?
C15 C17 H17B 109.5 . . ?
C15 C17 H17C 109.5 . . ?
H17A C17 H17B 109.5 . . ?
H17A C17 H17C 109.5 . . ?
H17B C17 H17C 109.5 . . ?
C15 C16 H16A 109.5 . . ?
C15 C16 H16B 109.5 . . ?
C15 C16 H16C 109.5 . . ?
H16A C16 H16B 109.5 . . ?
H16A C16 H16C 109.5 . . ?
H16B C16 H16C 109.5 . . ?
C12 C13 H13A 109.5 . . ?
C12 C13 H13B 109.5 . . ?
C12 C13 H13C 109.5 . . ?
H13A C13 H13B 109.5 . . ?
H13A C13 H13C 109.5 . . ?
H13B C13 H13C 109.5 . . ?
C23 C27 H27 109.6 . . ?
C23 C27 H27A 111.0 . . ?
C23 C27 C28 103.8(3) . . ?
C23 C27 C28A 118.3(3) . . ?
C23 C27 C29A 105.7(2) . . ?
C29 C27 C23 114.5(3) . . ?
C29 C27 H27 109.6 . . ?
C29 C27 C28 109.6(4) . . ?
C28 C27 H27 109.6 . . ?
C28A C27 H27A 111.0 . . ?
C28A C27 C29A 98.8(4) . . ?
C29A C27 H27A 111.0 . . ?
C24 C26 H26A 109.5 . . ?
C24 C26 H26B 109.5 . . ?
C24 C26 H26C 109.5 . . ?
H26A C26 H26B 109.5 . . ?
H26A C26 H26C 109.5 . . ?
H26B C26 H26C 109.5 . . ?
C24 C25 H25A 109.5 . . ?
C24 C25 H25B 109.5 . . ?
C24 C25 H25C 109.5 . . ?
H25A C25 H25B 109.5 . . ?
H25A C25 H25C 109.5 . . ?
H25B C25 H25C 109.5 . . ?
C27 C29 H29A 109.5 . . ?
C27 C29 H29B 109.5 . . ?
C27 C29 H29C 109.5 . . ?
H29A C29 H29B 109.5 . . ?
H29A C29 H29C 109.5 . . ?
H29B C29 H29C 109.5 . . ?
C27 C28 H28A 109.5 . . ?
C27 C28 H28B 109.5 . . ?
C27 C28 H28C 109.5 . . ?
H28A C28 H28B 109.5 . . ?
H28A C28 H28C 109.5 . . ?
H28B C28 H28C 109.5 . . ?
C27 C28A H28D 109.5 . . ?
C27 C28A H28E 109.5 . . ?
C27 C28A H28F 109.5 . . ?
H28D C28A H28E 109.5 . . ?
H28D C28A H28F 109.5 . . ?
H28E C28A H28F 109.5 . . ?
C27 C29A H29D 109.5 . . ?
C27 C29A H29E 109.5 . . ?
C27 C29A H29F 109.5 . . ?
H29D C29A H29E 109.5 . . ?
H29D C29A H29F 109.5 . . ?
H29E C29A H29F 109.5 . . ?

loop_
_geom_bond_atom_site_label_1
_geom_bond_atom_site_label_2
_geom_bond_distance
_geom_bond_site_symmetry_2
_geom_bond_publ_flag
Cs1 O6 2.9802(13) . ?
Cs1 O4 2.9473(13) . ?
Cs1 O5 2.9625(13) . ?
Cs1 O1 2.9509(14) . ?
Cs1 O3 3.0045(13) . ?
Cs1 O2 2.9803(13) . ?
Cs1 N3 3.0531(15) . ?
Cs1 N4 3.0588(15) . ?
Cs1 C40 3.674(2) . ?
Cs1 C46 3.6885(19) . ?
Cs1 C31 3.674(2) . ?
Cs1 C37 3.636(2) . ?
O6 C40 1.427(2) . ?
O6 C39 1.422(2) . ?
O4 C45 1.426(2) . ?
O4 C46 1.428(2) . ?
O5 C37 1.423(2) . ?
O5 C38 1.423(2) . ?
O1 C32 1.421(2) . ?
O1 C31 1.430(2) . ?
O3 C43 1.424(2) . ?
O3 C44 1.427(2) . ?
O2 C33 1.427(3) . ?
O2 C34 1.428(3) . ?
N1 C6 1.395(2) . ?
N1 C1 1.314(2) . ?
N2 C18 1.401(2) . ?
N2 C4 1.317(2) . ?
N3 C36 1.472(3) . ?
N3 C42 1.474(3) . ?
N3 C30 1.472(3) . ?
N4 C41 1.475(3) . ?
N4 C47 1.478(3) . ?
N4 C35 1.467(3) . ?
C6 C11 1.416(2) . ?
C6 C7 1.419(2) . ?
C18 C19 1.414(3) . ?
C18 C23 1.416(3) . ?
C19 C20 1.391(3) . ?
C19 C24 1.519(3) . ?
C1 C3 1.414(2) . ?
C1 C2 1.522(2) . ?
C10 H10 0.9500 . ?
C10 C11 1.392(2) . ?
C10 C9 1.385(3) . ?
C11 C15 1.522(2) . ?
C21 H21 0.9500 . ?
C21 C20 1.385(3) . ?
C21 C22 1.377(3) . ?
C9 H9 0.9500 . ?
C9 C8 1.384(3) . ?
C20 H20 0.9500 . ?
C3 H3 0.9500 . ?
C3 C4 1.417(2) . ?
C4 C5 1.511(3) . ?
C7 C8 1.388(2) . ?
C7 C12 1.517(2) . ?
C8 H8 0.9500 . ?
C2 H2A 0.9800 . ?
C2 H2B 0.9800 . ?
C2 H2C 0.9800 . ?
C23 C22 1.391(3) . ?
C23 C27 1.505(3) . ?
C40 H40A 0.9900 . ?
C40 H40B 0.9900 . ?
C40 C41 1.514(3) . ?
C15 H15 1.0000 . ?
C15 C17 1.524(3) . ?
C15 C16 1.522(3) . ?
C41 H41A 0.9900 . ?
C41 H41B 0.9900 . ?
C14 H14A 0.9800 . ?
C14 H14B 0.9800 . ?
C14 H14C 0.9800 . ?
C14 C12 1.533(3) . ?
C22 H22 0.9500 . ?
C45 H45A 0.9900 . ?
C45 H45B 0.9900 . ?
C45 C44 1.502(3) . ?
C24 H24 1.0000 . ?
C24 C26 1.530(3) . ?
C24 C25 1.523(3) . ?
C32 H32A 0.9900 . ?
C32 H32B 0.9900 . ?
C32 C33 1.502(3) . ?
C12 H12 1.0000 . ?
C12 C13 1.523(3) . ?
C36 H36A 0.9900 . ?
C36 H36B 0.9900 . ?
C36 C37 1.516(3) . ?
C46 H46A 0.9900 . ?
C46 H46B 0.9900 . ?
C46 C47 1.505(3) . ?
C39 H39A 0.9900 . ?
C39 H39B 0.9900 . ?
C39 C38 1.503(3) . ?
C47 H47A 0.9900 . ?
C47 H47B 0.9900 . ?
C31 H31A 0.9900 . ?
C31 H31B 0.9900 . ?
C31 C30 1.511(3) . ?
C37 H37A 0.9900 . ?
C37 H37B 0.9900 . ?
C42 H42A 0.9900 . ?
C42 H42B 0.9900 . ?
C42 C43 1.515(3) . ?
C43 H43A 0.9900 . ?
C43 H43B 0.9900 . ?
C33 H33A 0.9900 . ?
C33 H33B 0.9900 . ?
C35 H35A 0.9900 . ?
C35 H35B 0.9900 . ?
C35 C34 1.510(3) . ?
C38 H38A 0.9900 . ?
C38 H38B 0.9900 . ?
C34 H34A 0.9900 . ?
C34 H34B 0.9900 . ?
C44 H44A 0.9900 . ?
C44 H44B 0.9900 . ?
C30 H30A 0.9900 . ?
C30 H30B 0.9900 . ?
C5 H5A 0.9800 . ?
C5 H5B 0.9800 . ?
C5 H5C 0.9800 . ?
C17 H17A 0.9800 . ?
C17 H17B 0.9800 . ?
C17 H17C 0.9800 . ?
C16 H16A 0.9800 . ?
C16 H16B 0.9800 . ?
C16 H16C 0.9800 . ?
C13 H13A 0.9800 . ?
C13 H13B 0.9800 . ?
C13 H13C 0.9800 . ?
C27 H27 1.0000 . ?
C27 H27A 1.0000 . ?
C27 C29 1.464(5) . ?
C27 C28 1.636(5) . ?
C27 C28A 1.530(5) . ?
C27 C29A 1.654(5) . ?
C26 H26A 0.9800 . ?
C26 H26B 0.9800 . ?
C26 H26C 0.9800 . ?
C25 H25A 0.9800 . ?
C25 H25B 0.9800 . ?
C25 H25C 0.9800 . ?
C29 H29A 0.9800 . ?
C29 H29B 0.9800 . ?
C29 H29C 0.9800 . ?
C28 H28A 0.9800 . ?
C28 H28B 0.9800 . ?
C28 H28C 0.9800 . ?
C28A H28D 0.9800 . ?
C28A H28E 0.9800 . ?
C28A H28F 0.9800 . ?
C29A H29D 0.9800 . ?
C29A H29E 0.9800 . ?
C29A H29F 0.9800 . ?

loop_
_geom_torsion_atom_site_label_1
_geom_torsion_atom_site_label_2
_geom_torsion_atom_site_label_3
_geom_torsion_atom_site_label_4
_geom_torsion
_geom_torsion_site_symmetry_1
_geom_torsion_site_symmetry_2
_geom_torsion_site_symmetry_3
_geom_torsion_site_symmetry_4
_geom_torsion_publ_flag
Cs1 O6 C40 C41 61.62(17) . . . . ?
Cs1 O6 C39 C38 -51.37(18) . . . . ?
Cs1 O4 C45 C44 -53.62(16) . . . . ?
Cs1 O4 C46 C47 61.58(16) . . . . ?
Cs1 O5 C37 C36 60.85(17) . . . . ?
Cs1 O5 C38 C39 -53.87(18) . . . . ?
Cs1 O1 C32 C33 -46.42(19) . . . . ?
Cs1 O1 C31 C30 63.50(17) . . . . ?
Cs1 O3 C43 C42 58.96(17) . . . . ?
Cs1 O3 C44 C45 -55.16(16) . . . . ?
Cs1 O2 C33 C32 -56.99(18) . . . . ?
Cs1 O2 C34 C35 54.47(19) . . . . ?
Cs1 N3 C36 C37 42.80(19) . . . . ?
Cs1 N3 C42 C43 42.77(19) . . . . ?
Cs1 N3 C30 C31 33.3(2) . . . . ?
Cs1 N4 C41 C40 38.32(19) . . . . ?
Cs1 N4 C47 C46 38.45(19) . . . . ?
Cs1 N4 C35 C34 44.9(2) . . . . ?
Cs1 C40 C41 N4 -29.62(15) . . . . ?
Cs1 C45 C44 O3 40.14(12) . . . . ?
Cs1 C32 C33 O2 40.44(13) . . . . ?
Cs1 C36 C37 O5 -43.57(13) . . . . ?
Cs1 C46 C47 N4 -29.44(15) . . . . ?
Cs1 C39 C38 O5 37.33(13) . . . . ?
Cs1 C31 C30 N3 -25.48(16) . . . . ?
Cs1 C42 C43 O3 -40.68(12) . . . . ?
Cs1 C35 C34 O2 -37.89(14) . . . . ?
O6 C40 C41 Cs1 -43.29(13) . . . . ?
O6 C40 C41 N4 -72.9(2) . . . . ?
O6 C39 C38 Cs1 36.17(13) . . . . ?
O6 C39 C38 O5 73.5(2) . . . . ?
O4 C45 C44 Cs1 37.57(12) . . . . ?
O4 C45 C44 O3 77.71(19) . . . . ?
O4 C46 C47 Cs1 -41.73(11) . . . . ?
O4 C46 C47 N4 -71.2(2) . . . . ?
O1 C32 C33 Cs1 32.63(14) . . . . ?
O1 C32 C33 O2 73.1(2) . . . . ?
O1 C31 C30 Cs1 -43.12(12) . . . . ?
O1 C31 C30 N3 -68.6(2) . . . . ?
N1 C6 C11 C10 176.60(16) . . . . ?
N1 C6 C11 C15 1.5(3) . . . . ?
N1 C6 C7 C8 -174.71(15) . . . . ?
N1 C6 C7 C12 5.2(2) . . . . ?
N1 C1 C3 C4 7.8(3) . . . . ?
N2 C18 C19 C20 173.91(16) . . . . ?
N2 C18 C19 C24 -4.8(2) . . . . ?
N2 C18 C23 C22 -173.46(16) . . . . ?
N2 C18 C23 C27 3.0(3) . . . . ?
N3 C36 C37 Cs1 -33.75(15) . . . . ?
N3 C36 C37 O5 -77.3(2) . . . . ?
N3 C42 C43 Cs1 -31.83(15) . . . . ?
N3 C42 C43 O3 -72.5(2) . . . . ?
N4 C35 C34 Cs1 -33.83(16) . . . . ?
N4 C35 C34 O2 -71.7(2) . . . . ?
C6 N1 C1 C3 -178.03(17) . . . . ?
C6 N1 C1 C2 2.4(3) . . . . ?
C6 C11 C15 C17 -149.9(2) . . . . ?
C6 C11 C15 C16 85.1(2) . . . . ?
C6 C7 C8 C9 -1.8(3) . . . . ?
C6 C7 C12 C14 76.8(2) . . . . ?
C6 C7 C12 C13 -158.66(17) . . . . ?
C18 N2 C4 C3 -0.4(3) . . . . ?
C18 N2 C4 C5 179.08(18) . . . . ?
C18 C19 C20 C21 -0.9(3) . . . . ?
C18 C19 C24 C26 145.9(2) . . . . ?
C18 C19 C24 C25 -87.8(2) . . . . ?
C18 C23 C22 C21 0.9(3) . . . . ?
C18 C23 C27 C29 -116.0(4) . . . . ?
C18 C23 C27 C28 124.6(3) . . . . ?
C18 C23 C27 C28A 178.7(3) . . . . ?
C18 C23 C27 C29A -72.0(3) . . . . ?
C19 C18 C23 C22 -2.2(3) . . . . ?
C19 C18 C23 C27 174.28(18) . . . . ?
C1 N1 C6 C11 77.5(2) . . . . ?
C1 N1 C6 C7 -110.10(19) . . . . ?
C1 C3 C4 N2 178.54(19) . . . . ?
C1 C3 C4 C5 -0.9(3) . . . . ?
C10 C11 C15 C17 35.2(3) . . . . ?
C10 C11 C15 C16 -89.8(2) . . . . ?
C10 C9 C8 C7 3.5(3) . . . . ?
C11 C6 C7 C8 -2.2(2) . . . . ?
C11 C6 C7 C12 177.76(16) . . . . ?
C11 C10 C9 C8 -1.2(3) . . . . ?
C9 C10 C11 C6 -2.6(3) . . . . ?
C9 C10 C11 C15 172.37(17) . . . . ?
C20 C19 C24 C26 -32.7(3) . . . . ?
C20 C19 C24 C25 93.5(2) . . . . ?
C20 C21 C22 C23 0.4(3) . . . . ?
C4 N2 C18 C19 115.6(2) . . . . ?
C4 N2 C18 C23 -73.1(2) . . . . ?
C7 C6 C11 C10 4.3(3) . . . . ?
C7 C6 C11 C15 -170.77(16) . . . . ?
C8 C7 C12 C14 -103.3(2) . . . . ?
C8 C7 C12 C13 21.3(3) . . . . ?
C2 C1 C3 C4 -172.60(18) . . . . ?
C23 C18 C19 C20 2.2(3) . . . . ?
C23 C18 C19 C24 -176.46(17) . . . . ?
C40 O6 C39 Cs1 -121.70(17) . . . . ?
C40 O6 C39 C38 -173.07(17) . . . . ?
C41 N4 C47 Cs1 -118.81(16) . . . . ?
C41 N4 C47 C46 -80.4(2) . . . . ?
C41 N4 C35 Cs1 118.32(16) . . . . ?
C41 N4 C35 C34 163.18(19) . . . . ?
C22 C21 C20 C19 -0.5(3) . . . . ?
C22 C23 C27 C29 60.5(5) . . . . ?
C22 C23 C27 C28 -59.0(3) . . . . ?
C22 C23 C27 C28A -4.9(4) . . . . ?
C22 C23 C27 C29A 104.5(3) . . . . ?
C45 O4 C46 Cs1 124.03(15) . . . . ?
C45 O4 C46 C47 -174.38(15) . . . . ?
C24 C19 C20 C21 177.75(18) . . . . ?
C32 O1 C31 Cs1 126.70(17) . . . . ?
C32 O1 C31 C30 -169.80(16) . . . . ?
C12 C7 C8 C9 178.30(17) . . . . ?
C36 N3 C42 Cs1 116.35(16) . . . . ?
C36 N3 C42 C43 159.12(17) . . . . ?
C36 N3 C30 Cs1 -116.27(16) . . . . ?
C36 N3 C30 C31 -83.0(2) . . . . ?
C46 O4 C45 Cs1 -123.44(16) . . . . ?
C46 O4 C45 C44 -177.05(15) . . . . ?
C39 O6 C40 Cs1 123.98(16) . . . . ?
C39 O6 C40 C41 -174.40(17) . . . . ?
C47 N4 C41 Cs1 119.21(15) . . . . ?
C47 N4 C41 C40 157.53(17) . . . . ?
C47 N4 C35 Cs1 -119.19(16) . . . . ?
C47 N4 C35 C34 -74.3(2) . . . . ?
C31 O1 C32 Cs1 -124.44(17) . . . . ?
C31 O1 C32 C33 -170.87(17) . . . . ?
C37 O5 C38 Cs1 -120.28(16) . . . . ?
C37 O5 C38 C39 -174.15(16) . . . . ?
C42 N3 C36 Cs1 -118.87(15) . . . . ?
C42 N3 C36 C37 -76.1(2) . . . . ?
C42 N3 C30 Cs1 120.99(16) . . . . ?
C42 N3 C30 C31 154.25(18) . . . . ?
C43 O3 C44 Cs1 -122.84(16) . . . . ?
C43 O3 C44 C45 -178.00(15) . . . . ?
C33 O2 C34 Cs1 122.39(17) . . . . ?
C33 O2 C34 C35 176.86(17) . . . . ?
C35 N4 C41 Cs1 -118.20(17) . . . . ?
C35 N4 C41 C40 -79.9(2) . . . . ?
C35 N4 C47 Cs1 118.67(17) . . . . ?
C35 N4 C47 C46 157.12(17) . . . . ?
C38 O5 C37 Cs1 123.18(16) . . . . ?
C38 O5 C37 C36 -175.98(16) . . . . ?
C34 O2 C33 Cs1 -123.63(17) . . . . ?
C34 O2 C33 C32 179.38(17) . . . . ?
C44 O3 C43 Cs1 121.64(16) . . . . ?
C44 O3 C43 C42 -179.39(15) . . . . ?
C30 N3 C36 Cs1 119.10(15) . . . . ?
C30 N3 C36 C37 161.90(17) . . . . ?
C30 N3 C42 Cs1 -121.27(16) . . . . ?
C30 N3 C42 C43 -78.5(2) . . . . ?
C27 C23 C22 C21 -175.54(19) . . . . ?
